data_7153724
loop_
_publ_author_name
'Zhang, Jiaxi'
'Pidlypnyi, Nazar'
'Nieger, Martin'
'Namyslo, Jan C.'
'Schmidt, Andreas'

_publ_section_title
;
 Zwitterionic borane adducts of N-heterocyclic carbenes from mesomeric
 betaines of uracil.
;
_journal_issue 17
_journal_name_full 'Organic &amp; biomolecular chemistry'
_journal_page_first 2737
_journal_page_last 2744
_journal_paper_doi 10.1039/c3ob42462f
_journal_volume 12
_journal_year 2014
_chemical_formula_moiety 'C13 H19 B N4 O3'
_chemical_formula_sum 'C13 H19 B N4 O3'
_chemical_formula_weight 290.13
_chemical_name_systematic
;
 10,10-diethyl-2-(2-hydroxyethyl)-6,8-dioxo-6,7,8,10-tetrahydro-1H-imidazo-
[2',1:3,4][1,4,2]diazaborolo[1,5-c]pyrimidin-4-iunm-10-uide
;
_space_group_crystal_system monoclinic
_space_group_IT_number 14
_space_group_name_Hall '-P 2yn'
_space_group_name_H-M_alt 'P 1 21/n 1'
_symmetry_space_group_name_Hall '-P 2yn'
_symmetry_space_group_name_H-M 'P 1 21/n 1'
_atom_sites_solution_hydrogens mixed
_atom_sites_solution_primary direct
_atom_sites_solution_secondary difmap
_audit_creation_method SHELXL-2013
_cell_angle_alpha 90
_cell_angle_beta 97.873(2)
_cell_angle_gamma 90
_cell_formula_units_Z 4
_cell_length_a 8.6058(4)
_cell_length_b 7.5126(3)
_cell_length_c 22.4696(8)
_cell_measurement_reflns_used 85
_cell_measurement_temperature 123(2)
_cell_measurement_theta_max 25.0
_cell_measurement_theta_min 2.5
_cell_volume 1439.01(10)
_computing_cell_refinement EVALCCD
_computing_data_collection Collect
_computing_data_reduction EVALCCD
_computing_molecular_graphics SHELXTL-Plus
_computing_publication_material publCif
_computing_structure_refinement 'SHELXL-2013 (Sheldrick, 2013)'
_computing_structure_solution SHELXS-97
_diffrn_ambient_temperature 123(2)
_diffrn_measured_fraction_theta_full 0.996
_diffrn_measured_fraction_theta_max 0.997
_diffrn_measurement_device_type 'Bruker-Nonius KappaCCD'
_diffrn_measurement_method 'rotation in \f and \w, 1\%'
_diffrn_radiation_type MoK\a
_diffrn_radiation_wavelength 0.71073
_diffrn_reflns_av_R_equivalents 0.0248
_diffrn_reflns_av_unetI/netI 0.0166
_diffrn_reflns_Laue_measured_fraction_full 0.996
_diffrn_reflns_Laue_measured_fraction_max 0.997
_diffrn_reflns_limit_h_max 11
_diffrn_reflns_limit_h_min -11
_diffrn_reflns_limit_k_max 9
_diffrn_reflns_limit_k_min -9
_diffrn_reflns_limit_l_max 29
_diffrn_reflns_limit_l_min -29
_diffrn_reflns_number 23003
_diffrn_reflns_point_group_measured_fraction_full 0.996
_diffrn_reflns_point_group_measured_fraction_max 0.997
_diffrn_reflns_theta_full 25.242
_diffrn_reflns_theta_max 27.485
_diffrn_reflns_theta_min 2.673
_diffrn_source 'fine-focus sealed tube'
_exptl_absorpt_coefficient_mu 0.096
_exptl_absorpt_correction_T_max 0.9925
_exptl_absorpt_correction_T_min 0.9055
_exptl_absorpt_correction_type multi-scan
_exptl_absorpt_process_details 'SADABS (Shedlrcik, 2008)'
_exptl_crystal_colour colourless
_exptl_crystal_density_diffrn 1.339
_exptl_crystal_description blocks
_exptl_crystal_F_000 616
_exptl_crystal_size_max 0.320
_exptl_crystal_size_mid 0.240
_exptl_crystal_size_min 0.080
_refine_diff_density_max 1.401
_refine_diff_density_min -1.198
_refine_diff_density_rms 0.081
_refine_ls_extinction_method none
_refine_ls_goodness_of_fit_ref 1.061
_refine_ls_hydrogen_treatment mixed
_refine_ls_matrix_type full
_refine_ls_number_parameters 190
_refine_ls_number_reflns 3291
_refine_ls_number_restraints 9
_refine_ls_restrained_S_all 1.125
_refine_ls_R_factor_all 0.1047
_refine_ls_R_factor_gt 0.0906
_refine_ls_shift/su_max 0.000
_refine_ls_shift/su_mean 0.000
_refine_ls_structure_factor_coef Fsqd
_refine_ls_weighting_details
;
 w=1/[\s^2^(Fo^2^)+(0.0745P)^2^+3.7762P]
 where P=(Fo^2^+2Fc^2^)/3
;
_refine_ls_weighting_scheme calc
_refine_ls_wR_factor_gt 0.2091
_refine_ls_wR_factor_ref 0.2201
_reflns_Friedel_coverage 0.000
_reflns_number_gt 2748
_reflns_number_total 3291
_reflns_threshold_expression 'I > 2\s(I)'
_cod_data_source_file c3ob42462f2.cif
_cod_data_source_block schm60_compound_26b
_cod_database_code 7153724
_shelx_space_group_comment
;
The symmetry employed for this shelxl refinement is uniquely defined
by the following loop, which should always be used as a source of
symmetry information in preference to the above space-group names.
They are only intended as comments.
;
_shelx_estimated_absorpt_t_min 0.970
_shelx_estimated_absorpt_t_max 0.992
_shelxl_version_number 2013-2

loop_
_space_group_symop_operation_xyz
'x, y, z'
'-x+1/2, y+1/2, -z+1/2'
'-x, -y, -z'
'x-1/2, -y-1/2, z-1/2'

loop_
_atom_site_label
_atom_site_type_symbol
_atom_site_fract_x
_atom_site_fract_y
_atom_site_fract_z
_atom_site_U_iso_or_equiv
_atom_site_adp_type
_atom_site_occupancy
_atom_site_site_symmetry_order
_atom_site_calc_flag
_atom_site_refinement_flags_posn
_atom_site_refinement_flags_adp
_atom_site_refinement_flags_occupancy
_atom_site_disorder_assembly
_atom_site_disorder_group
B1 B 0.7177(4) 0.6358(5) 0.36511(13) 0.0265(6) Uani 1 1 d . . . . .
N1 N 0.7148(3) 0.7307(3) 0.42986(10) 0.0250(5) Uani 1 1 d . . . . .
C2 C 0.8345(3) 0.8262(4) 0.46082(13) 0.0289(6) Uani 1 1 d . . . . .
O2 O 0.9614(2) 0.8462(3) 0.44256(10) 0.0412(6) Uani 1 1 d . . . . .
N3 N 0.8051(3) 0.8983(3) 0.51473(10) 0.0287(5) Uani 1 1 d D . . . .
H3 H 0.880(3) 0.966(4) 0.5335(14) 0.034 Uiso 1 1 d D U . . .
C4 C 0.6695(3) 0.8796(4) 0.54085(12) 0.0270(6) Uani 1 1 d . . . . .
O4 O 0.6606(3) 0.9477(3) 0.59018(9) 0.0369(5) Uani 1 1 d . . . . .
C5 C 0.5458(3) 0.7830(4) 0.50549(11) 0.0251(6) Uani 1 1 d . . . . .
H5 H 0.4475 0.7641 0.5192 0.030 Uiso 1 1 calc R U . . .
C6 C 0.5753(3) 0.7205(3) 0.45202(11) 0.0216(5) Uani 1 1 d . . . . .
N7 N 0.4699(3) 0.6294(3) 0.40908(10) 0.0238(5) Uani 1 1 d . . . . .
C8 C 0.3117(3) 0.5859(4) 0.40233(14) 0.0337(7) Uani 1 1 d . . . . .
H8 H 0.2381 0.6134 0.4289 0.040 Uiso 1 1 calc R U . . .
C9 C 0.2852(3) 0.4965(5) 0.35018(16) 0.0435(9) Uani 1 1 d . . . . .
H9 H 0.1876 0.4475 0.3329 0.052 Uiso 1 1 calc R U . . .
N10 N 0.4256(3) 0.4879(4) 0.32571(11) 0.0334(6) Uani 1 1 d D . . . .
C11 C 0.5374(3) 0.5710(4) 0.36176(11) 0.0243(6) Uani 1 1 d . . . . .
C12 C 0.4522(4) 0.4016(6) 0.26894(16) 0.0548(11) Uani 1 1 d D . . . .
H12A H 0.3806 0.2985 0.2611 0.066 Uiso 0.641(5) 1 calc R U P A 1
H12B H 0.5613 0.3566 0.2729 0.066 Uiso 0.641(5) 1 calc R U P A 1
H12C H 0.4757 0.2741 0.2770 0.066 Uiso 0.359(5) 1 calc R U P A 2
H12D H 0.5456 0.4560 0.2550 0.066 Uiso 0.359(5) 1 calc R U P A 2
C13 C 0.4236(6) 0.5342(7) 0.2144(2) 0.0450(11) Uiso 0.641(5) 1 d D . P A 1
H13A H 0.4947 0.6379 0.2216 0.054 Uiso 0.641(5) 1 calc R U P A 1
H13B H 0.4452 0.4741 0.1771 0.054 Uiso 0.641(5) 1 calc R U P A 1
O14 O 0.2662(6) 0.5909(7) 0.2080(2) 0.0664(12) Uiso 0.641(5) 1 d D . P A 1
H14 H 0.2492 0.6620 0.1790 0.100 Uiso 0.641(5) 1 calc R U P A 1
C13A C 0.3134(9) 0.4156(10) 0.2183(3) 0.0450(11) Uiso 0.359(5) 1 d D . P A 2
H13C H 0.3223 0.3300 0.1854 0.054 Uiso 0.359(5) 1 calc R U P A 2
H13D H 0.2113 0.4000 0.2332 0.054 Uiso 0.359(5) 1 calc R U P A 2
O14A O 0.3379(12) 0.5955(10) 0.2006(4) 0.0664(12) Uiso 0.359(5) 1 d D . P A 2
H14A H 0.2689 0.6235 0.1720 0.100 Uiso 0.359(5) 1 calc R U P A 2
C15 C 0.8446(3) 0.4776(5) 0.36909(14) 0.0358(7) Uani 1 1 d . . . . .
H15A H 0.8351 0.4183 0.3294 0.043 Uiso 1 1 calc R U . . .
H15B H 0.9505 0.5312 0.3766 0.043 Uiso 1 1 calc R U . . .
C16 C 0.8335(5) 0.3361(6) 0.41641(19) 0.0610(12) Uani 1 1 d . . . . .
H16A H 0.9160 0.2471 0.4146 0.092 Uiso 1 1 calc R U . . .
H16B H 0.7306 0.2782 0.4090 0.092 Uiso 1 1 calc R U . . .
H16C H 0.8468 0.3914 0.4563 0.092 Uiso 1 1 calc R U . . .
C17 C 0.7351(5) 0.7837(5) 0.31457(15) 0.0471(9) Uani 1 1 d . . . . .
H17A H 0.8442 0.8287 0.3211 0.057 Uiso 1 1 calc R U . . .
H17B H 0.7194 0.7242 0.2749 0.057 Uiso 1 1 calc R U . . .
C18 C 0.6268(7) 0.9403(5) 0.31178(19) 0.0686(14) Uani 1 1 d . . . . .
H18A H 0.6481 1.0202 0.2794 0.103 Uiso 1 1 calc R U . . .
H18B H 0.6435 1.0043 0.3501 0.103 Uiso 1 1 calc R U . . .
H18C H 0.5179 0.8990 0.3040 0.103 Uiso 1 1 calc R U . . .

loop_
_atom_site_aniso_label
_atom_site_aniso_U_11
_atom_site_aniso_U_22
_atom_site_aniso_U_33
_atom_site_aniso_U_23
_atom_site_aniso_U_13
_atom_site_aniso_U_12
B1 0.0249(14) 0.0358(16) 0.0198(13) -0.0091(12) 0.0066(11) -0.0058(12)
N1 0.0233(11) 0.0316(12) 0.0212(10) -0.0067(9) 0.0075(8) -0.0050(9)
C2 0.0257(13) 0.0342(15) 0.0274(14) -0.0100(11) 0.0057(10) -0.0052(11)
O2 0.0277(11) 0.0517(14) 0.0466(13) -0.0245(11) 0.0138(9) -0.0161(10)
N3 0.0230(11) 0.0364(13) 0.0259(12) -0.0117(10) 0.0004(9) -0.0027(10)
C4 0.0277(13) 0.0325(14) 0.0201(12) -0.0011(10) 0.0007(10) 0.0062(11)
O4 0.0384(12) 0.0528(14) 0.0187(9) -0.0108(9) 0.0006(8) 0.0059(10)
C5 0.0231(12) 0.0328(14) 0.0198(12) 0.0005(10) 0.0039(10) 0.0011(11)
C6 0.0214(12) 0.0246(12) 0.0184(11) 0.0013(9) 0.0013(9) -0.0007(10)
N7 0.0208(10) 0.0286(11) 0.0219(11) -0.0035(9) 0.0026(8) -0.0005(9)
C8 0.0194(13) 0.0424(17) 0.0393(16) -0.0122(13) 0.0046(11) -0.0025(12)
C9 0.0196(13) 0.058(2) 0.052(2) -0.0263(17) -0.0009(13) -0.0004(14)
N10 0.0228(11) 0.0442(15) 0.0318(13) -0.0169(11) -0.0017(9) 0.0043(10)
C11 0.0240(12) 0.0289(13) 0.0197(12) -0.0033(10) 0.0016(9) 0.0039(10)
C12 0.0344(17) 0.080(3) 0.048(2) -0.042(2) -0.0026(15) 0.0120(18)
C15 0.0198(13) 0.0505(19) 0.0376(16) -0.0174(14) 0.0060(11) -0.0005(12)
C16 0.063(3) 0.070(3) 0.051(2) 0.004(2) 0.0086(19) 0.037(2)
C17 0.064(2) 0.053(2) 0.0292(16) -0.0032(15) 0.0255(15) -0.0114(18)
C18 0.129(4) 0.0362(19) 0.049(2) 0.0110(17) 0.044(3) 0.006(2)

loop_
_atom_type_symbol
_atom_type_description
_atom_type_scat_dispersion_real
_atom_type_scat_dispersion_imag
_atom_type_scat_source
C C 0.0033 0.0016 'International Tables Vol C Tables 4.2.6.8 and 6.1.1.4'
H H 0.0000 0.0000 'International Tables Vol C Tables 4.2.6.8 and 6.1.1.4'
B B 0.0013 0.0007 'International Tables Vol C Tables 4.2.6.8 and 6.1.1.4'
N N 0.0061 0.0033 'International Tables Vol C Tables 4.2.6.8 and 6.1.1.4'
O O 0.0106 0.0060 'International Tables Vol C Tables 4.2.6.8 and 6.1.1.4'

loop_
_geom_angle_atom_site_label_1
_geom_angle_atom_site_label_2
_geom_angle_atom_site_label_3
_geom_angle
C15 B1 C17 114.9(3)
C15 B1 C11 114.8(2)
C17 B1 C11 110.8(3)
C15 B1 N1 111.6(2)
C17 B1 N1 110.1(2)
C11 B1 N1 92.37(19)
C6 N1 C2 119.0(2)
C6 N1 B1 115.2(2)
C2 N1 B1 125.8(2)
O2 C2 N1 122.6(2)
O2 C2 N3 121.5(3)
N1 C2 N3 115.9(2)
C2 N3 C4 126.8(2)
C2 N3 H3 116(2)
C4 N3 H3 117(2)
O4 C4 N3 120.0(3)
O4 C4 C5 125.1(3)
N3 C4 C5 114.9(2)
C6 C5 C4 117.0(2)
C6 C5 H5 121.5
C4 C5 H5 121.5
C5 C6 N1 126.1(2)
C5 C6 N7 126.8(2)
N1 C6 N7 107.1(2)
C11 N7 C8 111.0(2)
C11 N7 C6 113.0(2)
C8 N7 C6 136.0(2)
C9 C8 N7 105.1(3)
C9 C8 H8 127.5
N7 C8 H8 127.5
C8 C9 N10 108.3(3)
C8 C9 H9 125.8
N10 C9 H9 125.8
C11 N10 C9 109.4(2)
C11 N10 C12 123.3(2)
C9 N10 C12 127.3(3)
N10 C11 N7 106.2(2)
N10 C11 B1 141.4(2)
N7 C11 B1 112.2(2)
N10 C12 C13A 114.4(4)
N10 C12 C13 111.7(3)
N10 C12 H12A 109.3
C13 C12 H12A 109.3
N10 C12 H12B 109.3
C13 C12 H12B 109.3
H12A C12 H12B 108.0
N10 C12 H12C 108.7
C13A C12 H12C 108.7
N10 C12 H12D 108.7
C13A C12 H12D 108.7
H12C C12 H12D 107.6
O14 C13 C12 108.4(4)
O14 C13 H13A 110.0
C12 C13 H13A 110.0
O14 C13 H13B 110.0
C12 C13 H13B 110.0
H13A C13 H13B 108.4
C13 O14 H14 109.5
O14A C13A C12 98.1(5)
O14A C13A H13C 112.1
C12 C13A H13C 112.1
O14A C13A H13D 112.1
C12 C13A H13D 112.1
H13C C13A H13D 109.8
C13A O14A H14A 109.5
C16 C15 B1 116.7(3)
C16 C15 H15A 108.1
B1 C15 H15A 108.1
C16 C15 H15B 108.1
B1 C15 H15B 108.1
H15A C15 H15B 107.3
C15 C16 H16A 109.5
C15 C16 H16B 109.5
H16A C16 H16B 109.5
C15 C16 H16C 109.5
H16A C16 H16C 109.5
H16B C16 H16C 109.5
C18 C17 B1 117.0(3)
C18 C17 H17A 108.0
B1 C17 H17A 108.0
C18 C17 H17B 108.0
B1 C17 H17B 108.0
H17A C17 H17B 107.3
C17 C18 H18A 109.5
C17 C18 H18B 109.5
H18A C18 H18B 109.5
C17 C18 H18C 109.5
H18A C18 H18C 109.5
H18B C18 H18C 109.5

loop_
_geom_bond_atom_site_label_1
_geom_bond_atom_site_label_2
_geom_bond_distance
B1 C15 1.608(4)
B1 C17 1.610(5)
B1 C11 1.618(4)
B1 N1 1.623(3)
N1 C6 1.364(3)
N1 C2 1.365(3)
C2 O2 1.227(3)
C2 N3 1.382(3)
N3 C4 1.383(4)
N3 H3 0.880(18)
C4 O4 1.233(3)
C4 C5 1.435(4)
C5 C6 1.346(4)
C5 H5 0.9500
C6 N7 1.408(3)
N7 C11 1.353(3)
N7 C8 1.388(3)
C8 C9 1.343(4)
C8 H8 0.9500
C9 N10 1.396(4)
C9 H9 0.9500
N10 C11 1.326(3)
N10 C12 1.477(4)
C12 C13A 1.536(5)
C12 C13 1.573(5)
C12 H12A 0.9900
C12 H12B 0.9900
C12 H12C 0.9900
C12 H12D 0.9900
C13 O14 1.409(5)
C13 H13A 0.9900
C13 H13B 0.9900
O14 H14 0.8400
C13A O14A 1.432(6)
C13A H13C 0.9900
C13A H13D 0.9900
O14A H14A 0.8400
C15 C16 1.516(6)
C15 H15A 0.9900
C15 H15B 0.9900
C16 H16A 0.9800
C16 H16B 0.9800
C16 H16C 0.9800
C17 C18 1.497(6)
C17 H17A 0.9900
C17 H17B 0.9900
C18 H18A 0.9800
C18 H18B 0.9800
C18 H18C 0.9800

loop_
_geom_hbond_atom_site_label_D
_geom_hbond_atom_site_label_H
_geom_hbond_atom_site_label_A
_geom_hbond_distance_DH
_geom_hbond_distance_HA
_geom_hbond_distance_DA
_geom_hbond_angle_DHA
_geom_hbond_site_symmetry_A
N3 H3 O2 0.880(18) 1.99(2) 2.848(3) 166(3) 3_776
C12 H12A O14 0.99 2.18 3.084(7) 151.3 2_545
O14 H14 O4 0.84 2.20 2.695(5) 118.0 4_575
O14A H14A O4 0.84 2.02 2.748(9) 145.3 4_575

loop_
_geom_torsion_atom_site_label_1
_geom_torsion_atom_site_label_2
_geom_torsion_atom_site_label_3
_geom_torsion_atom_site_label_4
_geom_torsion
C15 B1 N1 C6 -118.9(3)
C17 B1 N1 C6 112.2(3)
C11 B1 N1 C6 -1.0(3)
C15 B1 N1 C2 65.4(4)
C17 B1 N1 C2 -63.5(4)
C11 B1 N1 C2 -176.7(3)
C6 N1 C2 O2 -177.4(3)
B1 N1 C2 O2 -1.9(5)
C6 N1 C2 N3 3.2(4)
B1 N1 C2 N3 178.8(3)
O2 C2 N3 C4 -177.6(3)
N1 C2 N3 C4 1.8(5)
C2 N3 C4 O4 178.1(3)
C2 N3 C4 C5 -3.8(4)
O4 C4 C5 C6 178.7(3)
N3 C4 C5 C6 0.8(4)
C4 C5 C6 N1 4.3(4)
C4 C5 C6 N7 -177.1(3)
C2 N1 C6 C5 -6.5(4)
B1 N1 C6 C5 177.5(3)
C2 N1 C6 N7 174.7(2)
B1 N1 C6 N7 -1.3(3)
C5 C6 N7 C11 -175.1(3)
N1 C6 N7 C11 3.6(3)
C5 C6 N7 C8 6.1(5)
N1 C6 N7 C8 -175.1(3)
C11 N7 C8 C9 1.1(4)
C6 N7 C8 C9 179.9(3)
N7 C8 C9 N10 -0.5(4)
C8 C9 N10 C11 -0.3(4)
C8 C9 N10 C12 179.6(3)
C9 N10 C11 N7 0.9(4)
C12 N10 C11 N7 -178.9(3)
C9 N10 C11 B1 -172.9(4)
C12 N10 C11 B1 7.2(6)
C8 N7 C11 N10 -1.3(3)
C6 N7 C11 N10 179.6(2)
C8 N7 C11 B1 174.5(2)
C6 N7 C11 B1 -4.5(3)
C15 B1 C11 N10 -68.1(5)
C17 B1 C11 N10 64.2(5)
N1 B1 C11 N10 176.7(4)
C15 B1 C11 N7 118.3(3)
C17 B1 C11 N7 -109.4(3)
N1 B1 C11 N7 3.1(3)
C11 N10 C12 C13A -144.4(4)
C9 N10 C12 C13A 35.7(6)
C11 N10 C12 C13 -89.9(4)
C9 N10 C12 C13 90.3(5)
N10 C12 C13 O14 -61.3(5)
C13A C12 C13 O14 43.0(6)
N10 C12 C13A O14A 78.0(7)
C13 C12 C13A O14A -20.5(5)
C17 B1 C15 C16 179.5(3)
C11 B1 C15 C16 -50.2(4)
N1 B1 C15 C16 53.3(4)
C15 B1 C17 C18 -176.0(3)
C11 B1 C17 C18 51.8(4)
N1 B1 C17 C18 -48.9(4)
